data_7000630
loop_
_publ_author_name
'Das, Madhab C.'
'Ghosh, Sujit K.'
'Sa\~nudo, E. Carolina'
'Bharadwaj, Parimal K.'

_publ_section_title
;
 Coordination polymers with pyridine-2,4,6-tricarboxylic acid and
 alkaline-earth/lanthanide/transition metals: synthesis and X-ray
 structures
;
_journal_issue 9
_journal_name_full 'Dalton Transactions'
_journal_page_first 1644
_journal_page_last 1658
_journal_paper_doi 10.1039/b814066a
_journal_year 2009
_chemical_formula_sum 'C16 H28 Mg3 N2 O24'
_chemical_formula_weight 705.33
_chemical_name_systematic
;
?
;
_space_group_IT_number 2
_symmetry_cell_setting triclinic
_symmetry_space_group_name_Hall '-P 1'
_symmetry_space_group_name_H-M 'P -1'
_atom_sites_solution_hydrogens geom
_atom_sites_solution_primary direct
_atom_sites_solution_secondary difmap
_audit_creation_method SHELXL-97
_cell_angle_alpha 74.722(6)
_cell_angle_beta 74.713(6)
_cell_angle_gamma 79.032(7)
_cell_formula_units_Z 1
_cell_length_a 7.274(5)
_cell_length_b 8.955(4)
_cell_length_c 11.032(5)
_cell_measurement_temperature 100(1)
_cell_measurement_theta_max 28.3
_cell_measurement_theta_min 2.4
_cell_volume 663.0(6)
_computing_cell_refinement 'SAINT 6.45 ( Bruker, 2003)'
_computing_data_collection 'SMART 5.628 (Bruker, 2003)'
_computing_data_reduction 'SAINT 6.45 (Bruker, 2003)'
_computing_molecular_graphics 'Diamond 2.1e'
_computing_structure_refinement 'SHELXL-97 (Sheldrick, 1997)'
_computing_structure_solution SIR-97
_diffrn_ambient_temperature 100(1)
_diffrn_measured_fraction_theta_full 0.985
_diffrn_measured_fraction_theta_max 0.985
_diffrn_measurement_device_type 'Bruker SMART APEX'
_diffrn_measurement_method /w-scans
_diffrn_radiation_monochromator graphite
_diffrn_radiation_source 'fine-focus sealed tube'
_diffrn_radiation_type MoK\a
_diffrn_radiation_wavelength 0.71069
_diffrn_reflns_av_R_equivalents 0.0203
_diffrn_reflns_av_sigmaI/netI 0.0429
_diffrn_reflns_limit_h_max 9
_diffrn_reflns_limit_h_min -9
_diffrn_reflns_limit_k_max 9
_diffrn_reflns_limit_k_min -11
_diffrn_reflns_limit_l_max 14
_diffrn_reflns_limit_l_min -13
_diffrn_reflns_number 4259
_diffrn_reflns_theta_full 28.27
_diffrn_reflns_theta_max 28.27
_diffrn_reflns_theta_min 2.38
_exptl_absorpt_coefficient_mu 0.229
_exptl_absorpt_correction_T_max 0.9731
_exptl_absorpt_correction_T_min 0.9643
_exptl_absorpt_correction_type empirical
_exptl_absorpt_process_details 'SADABS 2.10 (Bruker 2003)'
_exptl_crystal_colour colorless
_exptl_crystal_density_diffrn 1.766
_exptl_crystal_density_method 'not measured'
_exptl_crystal_description hexagonal
_exptl_crystal_F_000 366
_exptl_crystal_size_max 0.16
_exptl_crystal_size_mid 0.14
_exptl_crystal_size_min 0.12
_refine_diff_density_max 0.678
_refine_diff_density_min -0.435
_refine_diff_density_rms 0.174
_refine_ls_extinction_method none
_refine_ls_goodness_of_fit_ref 1.109
_refine_ls_hydrogen_treatment mixed
_refine_ls_matrix_type full
_refine_ls_number_parameters 253
_refine_ls_number_reflns 3076
_refine_ls_number_restraints 13
_refine_ls_restrained_S_all 1.113
_refine_ls_R_factor_all 0.0905
_refine_ls_R_factor_gt 0.0677
_refine_ls_shift/su_max 0.000
_refine_ls_shift/su_mean 0.000
_refine_ls_structure_factor_coef Fsqd
_refine_ls_weighting_details 'calc w=1/[\s^2^(Fo^2^)+(0.1718P)^2^+1.2720P] where P=(Fo^2^+2Fc^2^)/3'
_refine_ls_weighting_scheme calc
_refine_ls_wR_factor_gt 0.1758
_refine_ls_wR_factor_ref 0.2473
_reflns_number_gt 2463
_reflns_number_total 3290
_reflns_threshold_expression >2sigma(I)
_cod_data_source_file b814066a.txt
_cod_data_source_block complex6
_cod_depositor_comments
;
The following automatic conversions were performed:
'_symmetry_cell_setting' value 'Triclinic' changed to 'triclinic'
according to '/home/saulius/struct/CIF-dictionaries/cif_core.dic'
dictionary named 'cif_core.dic' version 2.4.1 from 2010-06-29.

Automatic conversion script
Id: cif_fix_enum 1527 2010-12-29 10:47:43Z saulius 
;
_cod_original_sg_symbol_H-M P-1
_cod_database_code 7000630

loop_
_symmetry_equiv_pos_as_xyz
'x, y, z'
'-x, -y, -z'

loop_
_atom_site_label
_atom_site_type_symbol
_atom_site_fract_x
_atom_site_fract_y
_atom_site_fract_z
_atom_site_U_iso_or_equiv
_atom_site_adp_type
_atom_site_occupancy
_atom_site_symmetry_multiplicity
_atom_site_calc_flag
_atom_site_refinement_flags
_atom_site_disorder_assembly
_atom_site_disorder_group
Mg1 Mg 0.70669(17) 0.36294(14) 0.67703(12) 0.0171(4) Uani 1 1 d . . .
Mg2 Mg 1.0000 -0.5000 1.0000 0.0179(4) Uani 1 2 d S . .
O2 O 0.7467(4) 0.3469(3) 0.4729(3) 0.0213(6) Uani 1 1 d . . .
O1 O 0.7635(4) 0.1897(3) 0.3410(3) 0.0236(6) Uani 1 1 d . . .
OW2 O 1.0030(4) 0.3450(3) 0.6575(3) 0.0202(6) Uani 1 1 d D . .
OW6 O 1.2213(4) 0.0785(4) 0.7511(3) 0.0267(7) Uani 1 1 d D . .
O5 O 0.7097(4) 0.2238(3) 0.8760(3) 0.0213(6) Uani 1 1 d . . .
O3 O 0.7242(4) -0.3915(3) 0.5763(3) 0.0208(6) Uani 1 1 d . . .
O6 O 0.7324(4) -0.0190(3) 1.0013(3) 0.0237(6) Uani 1 1 d . . .
O4 O 0.6255(4) -0.4461(3) 0.7867(3) 0.0211(6) Uani 1 1 d . . .
OW1 O 0.4135(4) 0.3870(3) 0.6882(3) 0.0224(6) Uani 1 1 d D . .
OW3 O 0.7081(4) -0.4599(4) 1.0197(3) 0.0232(6) Uani 1 1 d D . .
OW4 O 1.0115(4) -0.2775(3) 1.0113(3) 0.0251(6) Uani 1 1 d D . .
N1 N 0.7170(4) 0.1214(4) 0.6763(3) 0.0170(6) Uani 1 1 d . . .
OW5 O 0.9735(4) -0.5776(4) 1.1942(3) 0.0237(6) Uani 1 1 d D . .
C4 C 0.6792(5) -0.1399(5) 0.7960(4) 0.0208(8) Uani 1 1 d . . .
H4 H 0.6630 -0.2118 0.8748 0.035 Uiso 1 1 calc R . .
C6 C 0.7462(5) 0.2158(4) 0.4495(4) 0.0203(7) Uani 1 1 d . . .
C2 C 0.7081(5) -0.0716(4) 0.5656(4) 0.0191(7) Uani 1 1 d . . .
H2 H 0.7155 -0.0987 0.4885 0.033 Uiso 1 1 calc R . .
C1 C 0.7213(5) 0.0816(4) 0.5667(4) 0.0196(7) Uani 1 1 d . . .
C3 C 0.6838(5) -0.1828(5) 0.6812(4) 0.0195(7) Uani 1 1 d . . .
C8 C 0.7117(5) 0.0771(4) 0.8995(4) 0.0189(7) Uani 1 1 d . . .
C7 C 0.6762(5) -0.3497(5) 0.6821(4) 0.0206(8) Uani 1 1 d . . .
C5 C 0.6996(5) 0.0133(4) 0.7871(4) 0.0190(7) Uani 1 1 d . . .
H1W4 H 0.931(10) -0.198(7) 1.009(9) 0.08(3) Uiso 1 1 d D . .
H1W1 H 0.375(9) 0.464(5) 0.637(5) 0.049(18) Uiso 1 1 d D . .
H1W2 H 1.076(6) 0.357(6) 0.587(3) 0.057(13) Uiso 1 1 d D . .
H1W3 H 0.668(10) -0.459(10) 0.956(4) 0.08(3) Uiso 1 1 d D . .
H2W4 H 1.094(7) -0.245(8) 1.033(7) 0.06(2) Uiso 1 1 d D . .
H2W1 H 0.357(10) 0.317(6) 0.687(8) 0.07(2) Uiso 1 1 d D . .
H2W3 H 0.618(7) -0.482(9) 1.081(4) 0.08(3) Uiso 1 1 d D . .
H2W2 H 1.056(7) 0.262(4) 0.692(4) 0.051(12) Uiso 1 1 d D . .
H2W6 H 1.227(8) 0.046(6) 0.828(2) 0.041(14) Uiso 1 1 d D . .
H1W6 H 1.234(11) -0.006(5) 0.729(7) 0.06(2) Uiso 1 1 d D . .
H1W5 H 0.911(10) -0.651(6) 1.234(7) 0.07(2) Uiso 1 1 d D . .
H2W5 H 0.958(11) -0.518(7) 1.243(6) 0.07(2) Uiso 1 1 d D . .

loop_
_atom_site_aniso_label
_atom_site_aniso_U_11
_atom_site_aniso_U_22
_atom_site_aniso_U_33
_atom_site_aniso_U_23
_atom_site_aniso_U_13
_atom_site_aniso_U_12
Mg1 0.0139(6) 0.0195(7) 0.0199(7) -0.0055(5) -0.0032(5) -0.0060(5)
Mg2 0.0132(9) 0.0206(9) 0.0220(9) -0.0066(7) -0.0036(6) -0.0050(6)
O2 0.0218(14) 0.0238(14) 0.0218(13) -0.0052(10) -0.0057(10) -0.0097(10)
O1 0.0298(15) 0.0243(14) 0.0194(13) -0.0070(11) -0.0029(11) -0.0107(11)
OW2 0.0145(13) 0.0249(14) 0.0205(14) -0.0034(11) -0.0023(10) -0.0059(10)
OW6 0.0298(16) 0.0270(15) 0.0259(16) -0.0089(12) -0.0111(12) 0.0012(12)
O5 0.0181(13) 0.0213(13) 0.0271(14) -0.0075(11) -0.0060(10) -0.0047(10)
O3 0.0195(13) 0.0212(13) 0.0226(14) -0.0063(10) -0.0011(10) -0.0079(10)
O6 0.0269(15) 0.0239(14) 0.0217(14) -0.0055(11) -0.0069(11) -0.0042(11)
O4 0.0229(14) 0.0213(13) 0.0206(13) -0.0028(10) -0.0049(10) -0.0095(10)
OW1 0.0144(13) 0.0261(15) 0.0273(15) -0.0044(11) -0.0056(10) -0.0051(11)
OW3 0.0141(13) 0.0338(15) 0.0225(14) -0.0072(11) -0.0014(10) -0.0071(11)
OW4 0.0235(15) 0.0215(14) 0.0347(16) -0.0084(12) -0.0110(12) -0.0046(11)
N1 0.0140(14) 0.0178(14) 0.0221(15) -0.0090(12) -0.0038(11) -0.0028(11)
OW5 0.0204(14) 0.0306(15) 0.0231(14) -0.0073(12) -0.0024(11) -0.0121(12)
C4 0.0174(18) 0.0265(19) 0.0200(18) -0.0043(14) -0.0036(13) -0.0083(14)
C6 0.0176(17) 0.0228(18) 0.0223(18) -0.0065(14) -0.0025(13) -0.0079(13)
C2 0.0175(17) 0.0197(17) 0.0235(18) -0.0093(14) -0.0059(13) -0.0028(13)
C1 0.0148(16) 0.0216(18) 0.0231(18) -0.0038(14) -0.0019(13) -0.0092(13)
C3 0.0155(17) 0.0251(18) 0.0197(18) -0.0071(14) -0.0025(13) -0.0058(14)
C8 0.0168(17) 0.0217(17) 0.0221(18) -0.0111(14) -0.0021(13) -0.0060(13)
C7 0.0153(17) 0.0298(19) 0.0207(18) -0.0073(14) -0.0069(13) -0.0058(14)
C5 0.0146(17) 0.0242(18) 0.0196(17) -0.0048(14) -0.0046(13) -0.0053(13)

loop_
_atom_type_symbol
_atom_type_description
_atom_type_scat_dispersion_real
_atom_type_scat_dispersion_imag
_atom_type_scat_source
C C 0.0033 0.0016 'International Tables Vol C Tables 4.2.6.8 and 6.1.1.4'
H H 0.0000 0.0000 'International Tables Vol C Tables 4.2.6.8 and 6.1.1.4'
N N 0.0061 0.0033 'International Tables Vol C Tables 4.2.6.8 and 6.1.1.4'
O O 0.0106 0.0060 'International Tables Vol C Tables 4.2.6.8 and 6.1.1.4'
Mg Mg 0.0486 0.0363 'International Tables Vol C Tables 4.2.6.8 and 6.1.1.4'

loop_
_geom_angle_atom_site_label_1
_geom_angle_atom_site_label_2
_geom_angle_atom_site_label_3
_geom_angle
_geom_angle_site_symmetry_1
_geom_angle_site_symmetry_3
_geom_angle_publ_flag
OW1 Mg1 OW2 177.45(13) . . ?
OW1 Mg1 N1 87.56(12) . . ?
OW2 Mg1 N1 93.36(12) . . ?
OW1 Mg1 O3 92.32(12) . 1_565 ?
OW2 Mg1 O3 85.73(11) . 1_565 ?
N1 Mg1 O3 151.39(13) . 1_565 ?
OW1 Mg1 O5 98.56(12) . . ?
OW2 Mg1 O5 83.98(11) . . ?
N1 Mg1 O5 72.38(12) . . ?
O3 Mg1 O5 135.63(11) 1_565 . ?
OW1 Mg1 O2 86.48(12) . . ?
OW2 Mg1 O2 91.54(11) . . ?
N1 Mg1 O2 72.22(11) . . ?
O3 Mg1 O2 79.21(11) 1_565 . ?
O5 Mg1 O2 143.97(12) . . ?
OW1 Mg1 O4 84.07(12) . 1_565 ?
OW2 Mg1 O4 96.30(12) . 1_565 ?
N1 Mg1 O4 149.02(12) . 1_565 ?
O3 Mg1 O4 59.00(11) 1_565 1_565 ?
O5 Mg1 O4 79.44(11) . 1_565 ?
O2 Mg1 O4 136.56(12) . 1_565 ?
OW1 Mg1 C7 89.69(12) . 1_565 ?
OW2 Mg1 C7 89.42(12) . 1_565 ?
N1 Mg1 C7 177.13(13) . 1_565 ?
O3 Mg1 C7 29.57(11) 1_565 1_565 ?
O5 Mg1 C7 107.24(12) . 1_565 ?
O2 Mg1 C7 108.44(12) . 1_565 ?
O4 Mg1 C7 29.53(11) 1_565 1_565 ?
OW5 Mg2 OW5 180.000(1) 2_747 . ?
OW5 Mg2 OW3 87.88(11) 2_747 . ?
OW5 Mg2 OW3 92.12(12) . . ?
OW5 Mg2 OW3 92.12(12) 2_747 2_747 ?
OW5 Mg2 OW3 87.88(11) . 2_747 ?
OW3 Mg2 OW3 180.0 . 2_747 ?
OW5 Mg2 OW4 91.01(12) 2_747 2_747 ?
OW5 Mg2 OW4 88.99(12) . 2_747 ?
OW3 Mg2 OW4 87.65(12) . 2_747 ?
OW3 Mg2 OW4 92.35(12) 2_747 2_747 ?
OW5 Mg2 OW4 88.99(12) 2_747 . ?
OW5 Mg2 OW4 91.01(12) . . ?
OW3 Mg2 OW4 92.35(12) . . ?
OW3 Mg2 OW4 87.65(12) 2_747 . ?
OW4 Mg2 OW4 180.000(1) 2_747 . ?
C6 O2 Mg1 119.0(2) . . ?
Mg1 OW2 H1W2 121(4) . . ?
Mg1 OW2 H2W2 117(4) . . ?
H1W2 OW2 H2W2 99(5) . . ?
H2W6 OW6 H1W6 100(6) . . ?
C8 O5 Mg1 118.9(2) . . ?
C7 O3 Mg1 91.1(2) . 1_545 ?
C7 O4 Mg1 88.7(2) . 1_545 ?
Mg1 OW1 H1W1 114(5) . . ?
Mg1 OW1 H2W1 124(5) . . ?
H1W1 OW1 H2W1 105(7) . . ?
Mg2 OW3 H1W3 117(5) . . ?
Mg2 OW3 H2W3 133(5) . . ?
H1W3 OW3 H2W3 104(3) . . ?
Mg2 OW4 H1W4 132(7) . . ?
Mg2 OW4 H2W4 128(5) . . ?
H1W4 OW4 H2W4 99(8) . . ?
C5 N1 C1 119.8(3) . . ?
C5 N1 Mg1 120.1(2) . . ?
C1 N1 Mg1 119.8(2) . . ?
Mg2 OW5 H1W5 120(6) . . ?
Mg2 OW5 H2W5 122(5) . . ?
H1W5 OW5 H2W5 108(7) . . ?
C5 C4 C3 117.5(3) . . ?
C5 C4 H4 121.3 . . ?
C3 C4 H4 121.3 . . ?
O1 C6 O2 126.1(4) . . ?
O1 C6 C1 118.8(3) . . ?
O2 C6 C1 115.1(3) . . ?
C3 C2 C1 119.1(3) . . ?
C3 C2 H2 120.5 . . ?
C1 C2 H2 120.5 . . ?
N1 C1 C2 121.2(3) . . ?
N1 C1 C6 113.4(3) . . ?
C2 C1 C6 125.4(3) . . ?
C2 C3 C4 119.3(3) . . ?
C2 C3 C7 120.1(3) . . ?
C4 C3 C7 120.4(3) . . ?
O6 C8 O5 127.0(3) . . ?
O6 C8 C5 117.5(3) . . ?
O5 C8 C5 115.4(3) . . ?
O4 C7 O3 120.8(4) . . ?
O4 C7 C3 120.5(3) . . ?
O3 C7 C3 118.7(3) . . ?
O4 C7 Mg1 61.7(2) . 1_545 ?
O3 C7 Mg1 59.3(2) . 1_545 ?
C3 C7 Mg1 173.2(3) . 1_545 ?
N1 C5 C4 123.1(3) . . ?
N1 C5 C8 112.4(3) . . ?
C4 C5 C8 124.5(3) . . ?

loop_
_geom_bond_atom_site_label_1
_geom_bond_atom_site_label_2
_geom_bond_distance
_geom_bond_site_symmetry_2
_geom_bond_publ_flag
Mg1 OW1 2.076(3) . ?
Mg1 OW2 2.088(3) . ?
Mg1 N1 2.152(3) . ?
Mg1 O3 2.198(3) 1_565 ?
Mg1 O5 2.224(3) . ?
Mg1 O2 2.233(3) . ?
Mg1 O4 2.251(3) 1_565 ?
Mg1 C7 2.555(4) 1_565 ?
Mg2 OW5 2.039(3) 2_747 ?
Mg2 OW5 2.039(3) . ?
Mg2 OW3 2.047(3) . ?
Mg2 OW3 2.047(3) 2_747 ?
Mg2 OW4 2.048(3) 2_747 ?
Mg2 OW4 2.048(3) . ?
O2 C6 1.267(5) . ?
O1 C6 1.250(5) . ?
OW2 H1W2 0.81(2) . ?
OW2 H2W2 0.82(4) . ?
OW6 H2W6 0.83(2) . ?
OW6 H1W6 0.84(5) . ?
O5 C8 1.268(5) . ?
O3 C7 1.261(5) . ?
O3 Mg1 2.198(3) 1_545 ?
O6 C8 1.247(5) . ?
O4 C7 1.260(5) . ?
O4 Mg1 2.251(3) 1_545 ?
OW1 H1W1 0.82(5) . ?
OW1 H2W1 0.82(6) . ?
OW3 H1W3 0.83(5) . ?
OW3 H2W3 0.82(5) . ?
OW4 H1W4 0.83(7) . ?
OW4 H2W4 0.83(6) . ?
N1 C5 1.337(5) . ?
N1 C1 1.339(5) . ?
OW5 H1W5 0.83(7) . ?
OW5 H2W5 0.83(7) . ?
C4 C5 1.383(5) . ?
C4 C3 1.408(5) . ?
C4 H4 0.9300 . ?
C6 C1 1.513(5) . ?
C2 C3 1.389(5) . ?
C2 C1 1.397(5) . ?
C2 H2 0.9300 . ?
C3 C7 1.503(6) . ?
C8 C5 1.524(5) . ?
C7 Mg1 2.555(4) 1_545 ?

loop_
_geom_torsion_atom_site_label_1
_geom_torsion_atom_site_label_2
_geom_torsion_atom_site_label_3
_geom_torsion_atom_site_label_4
_geom_torsion
_geom_torsion_site_symmetry_1
_geom_torsion_site_symmetry_2
_geom_torsion_site_symmetry_3
_geom_torsion_site_symmetry_4
_geom_torsion_publ_flag
OW1 Mg1 O2 C6 -84.7(3) . . . . ?
OW2 Mg1 O2 C6 96.9(3) . . . . ?
N1 Mg1 O2 C6 3.9(3) . . . . ?
O3 Mg1 O2 C6 -177.7(3) 1_565 . . . ?
O5 Mg1 O2 C6 15.1(4) . . . . ?
O4 Mg1 O2 C6 -162.2(3) 1_565 . . . ?
C7 Mg1 O2 C6 -173.2(3) 1_565 . . . ?
OW1 Mg1 O5 C8 83.2(3) . . . . ?
OW2 Mg1 O5 C8 -96.9(3) . . . . ?
N1 Mg1 O5 C8 -1.4(3) . . . . ?
O3 Mg1 O5 C8 -174.5(2) 1_565 . . . ?
O2 Mg1 O5 C8 -12.6(4) . . . . ?
O4 Mg1 O5 C8 165.5(3) 1_565 . . . ?
C7 Mg1 O5 C8 175.6(3) 1_565 . . . ?
OW1 Mg1 N1 C5 -92.7(3) . . . . ?
OW2 Mg1 N1 C5 89.7(3) . . . . ?
O3 Mg1 N1 C5 176.9(3) 1_565 . . . ?
O5 Mg1 N1 C5 7.1(3) . . . . ?
O2 Mg1 N1 C5 -179.8(3) . . . . ?
O4 Mg1 N1 C5 -18.5(4) 1_565 . . . ?
OW2 Mg1 N1 C1 -97.1(3) . . . . ?
O3 Mg1 N1 C1 -9.9(4) 1_565 . . . ?
O5 Mg1 N1 C1 -179.7(3) . . . . ?
O2 Mg1 N1 C1 -6.6(3) . . . . ?
O4 Mg1 N1 C1 154.8(3) 1_565 . . . ?
Mg1 O2 C6 O1 178.7(3) . . . . ?
Mg1 O2 C6 C1 -1.1(4) . . . . ?
C5 N1 C1 C2 -0.1(5) . . . . ?
Mg1 N1 C1 C2 -173.4(3) . . . . ?
C5 N1 C1 C6 -178.6(3) . . . . ?
Mg1 N1 C1 C6 8.1(4) . . . . ?
C3 C2 C1 N1 2.2(6) . . . . ?
C3 C2 C1 C6 -179.5(3) . . . . ?
O1 C6 C1 N1 175.8(3) . . . . ?
O2 C6 C1 N1 -4.4(5) . . . . ?
O1 C6 C1 C2 -2.7(6) . . . . ?
O2 C6 C1 C2 177.1(3) . . . . ?
C1 C2 C3 C4 -2.0(5) . . . . ?
C1 C2 C3 C7 -177.8(3) . . . . ?
C5 C4 C3 C2 0.0(5) . . . . ?
C5 C4 C3 C7 175.8(3) . . . . ?
Mg1 O5 C8 O6 172.4(3) . . . . ?
Mg1 O5 C8 C5 -3.5(4) . . . . ?
Mg1 O4 C7 O3 6.3(4) 1_545 . . . ?
Mg1 O4 C7 C3 -172.7(3) 1_545 . . . ?
Mg1 O3 C7 O4 -6.4(4) 1_545 . . . ?
Mg1 O3 C7 C3 172.5(3) 1_545 . . . ?
C2 C3 C7 O4 -169.2(3) . . . . ?
C4 C3 C7 O4 15.0(6) . . . . ?
C2 C3 C7 O3 11.8(5) . . . . ?
C4 C3 C7 O3 -163.9(3) . . . . ?
C1 N1 C5 C4 -2.1(5) . . . . ?
Mg1 N1 C5 C4 171.1(3) . . . . ?
C1 N1 C5 C8 175.9(3) . . . . ?
Mg1 N1 C5 C8 -10.8(4) . . . . ?
C3 C4 C5 N1 2.2(6) . . . . ?
C3 C4 C5 C8 -175.7(3) . . . . ?
O6 C8 C5 N1 -167.2(3) . . . . ?
O5 C8 C5 N1 9.1(5) . . . . ?
O6 C8 C5 C4 10.8(6) . . . . ?
O5 C8 C5 C4 -172.8(3) . . . . ?
